data_4509412
loop_
_publ_author_name
'Banerjee, Debasis'
'Kim, Sun Jin'
'Parise, John B.'

_publ_section_title
;
 Lithium Based Metal&#x2212;Organic Framework with Exceptional Stability
;
_journal_issue 5
_journal_name_full 'Crystal Growth &amp; Design'
_journal_page_first 2500
_journal_paper_doi 10.1021/cg8014157
_journal_volume 9
_journal_year 2009
_chemical_formula_moiety 'C6 H3 Li O2'
_chemical_formula_sum 'C6 H3 Li O2'
_chemical_formula_weight 114.02
_chemical_name_systematic
; 
 ? 
;
_space_group_IT_number 14
_symmetry_cell_setting monoclinic
_symmetry_space_group_name_Hall '-P 2ybc'
_symmetry_space_group_name_H-M 'P 1 21/c 1'
_atom_sites_solution_hydrogens geom
_atom_sites_solution_primary direct
_atom_sites_solution_secondary difmap
_audit_creation_method SHELXL-97
_cell_angle_alpha 90.00
_cell_angle_beta 98.659(9)
_cell_angle_gamma 90.00
_cell_formula_units_Z 4
_cell_length_a 10.302(5)
_cell_length_b 5.345(2)
_cell_length_c 8.662(4)
_cell_measurement_reflns_used 435
_cell_measurement_temperature 298(2)
_cell_measurement_theta_max 26.73
_cell_measurement_theta_min 2.00
_cell_volume 471.5(4)
_computing_cell_refinement 'SAINTPLUS (BRUKERAXS, 1998)'
_computing_data_collection 'SMART (BRUKERAXS, 1998)'
_computing_data_reduction 'SAINTPLUS (BRUKERAXS, 1998)'
_computing_structure_refinement 'SHELXL-97 (Sheldrick, 1997)'
_computing_structure_solution 'SHELXS-97 (Sheldrick, 1990)'
_diffrn_ambient_temperature 298(2)
_diffrn_measured_fraction_theta_full 0.995
_diffrn_measured_fraction_theta_max 0.995
_diffrn_measurement_device_type 'Bruker CCD'
_diffrn_measurement_method 'Omega and phi scans'
_diffrn_radiation_monochromator graphite
_diffrn_radiation_source 'fine-focus sealed tube'
_diffrn_radiation_type MoK\a
_diffrn_radiation_wavelength 0.71073
_diffrn_reflns_av_R_equivalents 0.0725
_diffrn_reflns_av_sigmaI/netI 0.0510
_diffrn_reflns_limit_h_max 11
_diffrn_reflns_limit_h_min -13
_diffrn_reflns_limit_k_max 6
_diffrn_reflns_limit_k_min -6
_diffrn_reflns_limit_l_max 10
_diffrn_reflns_limit_l_min -10
_diffrn_reflns_number 2931
_diffrn_reflns_theta_full 26.73
_diffrn_reflns_theta_max 26.73
_diffrn_reflns_theta_min 2.00
_exptl_absorpt_coefficient_mu 0.117
_exptl_absorpt_correction_T_max 0.986
_exptl_absorpt_correction_T_min 0.974
_exptl_absorpt_correction_type psi-scan
_exptl_absorpt_process_details 'North et. al. 1968'
_exptl_crystal_colour colorless
_exptl_crystal_density_diffrn 1.606
_exptl_crystal_density_method 'not measured'
_exptl_crystal_description needle
_exptl_crystal_F_000 232
_exptl_crystal_size_max 0.22
_exptl_crystal_size_mid 0.17
_exptl_crystal_size_min 0.07
_refine_diff_density_max 0.263
_refine_diff_density_min -0.196
_refine_diff_density_rms 0.048
_refine_ls_extinction_method none
_refine_ls_goodness_of_fit_ref 1.062
_refine_ls_hydrogen_treatment constr
_refine_ls_matrix_type full
_refine_ls_number_parameters 82
_refine_ls_number_reflns 997
_refine_ls_number_restraints 0
_refine_ls_restrained_S_all 1.062
_refine_ls_R_factor_all 0.0557
_refine_ls_R_factor_gt 0.0405
_refine_ls_shift/su_max 0.000
_refine_ls_shift/su_mean 0.000
_refine_ls_structure_factor_coef Fsqd
_refine_ls_weighting_details 'calc w=1/[\s^2^(Fo^2^)+(0.0538P)^2^+0.0847P] where P=(Fo^2^+2Fc^2^)/3'
_refine_ls_weighting_scheme calc
_refine_ls_wR_factor_gt 0.1060
_refine_ls_wR_factor_ref 0.1132
_reflns_number_gt 746
_reflns_number_total 997
_reflns_threshold_expression >2sigma(I)
_cod_data_source_file cg8014157sup1.cif
_cod_data_source_block final
_cod_original_cell_volume 471.6(4)
_cod_original_sg_symbol_H-M 'P 21/c'
_cod_database_code 4509412

loop_
_symmetry_equiv_pos_as_xyz
'x, y, z'
'-x, y+1/2, -z+1/2'
'-x, -y, -z'
'x, -y-1/2, z-1/2'

loop_
_atom_site_label
_atom_site_type_symbol
_atom_site_fract_x
_atom_site_fract_y
_atom_site_fract_z
_atom_site_U_iso_or_equiv
_atom_site_adp_type
_atom_site_occupancy
_atom_site_symmetry_multiplicity
_atom_site_calc_flag
_atom_site_refinement_flags
O1 O 0.90099(11) 0.1735(2) 0.93515(14) 0.0329(4) Uani 1 1 d .
O2 O 0.92186(11) 0.5320(2) 0.80877(14) 0.0333(4) Uani 1 1 d .
C2 C 0.72786(15) 0.4712(3) 0.9229(2) 0.0270(4) Uani 1 1 d .
C5 C 0.47190(16) 0.6126(3) 0.96646(18) 0.0260(4) Uani 1 1 d .
C3 C 0.67106(17) 0.6970(3) 0.8581(2) 0.0299(4) Uani 1 1 d .
H3 H 0.7185 0.7995 0.8001 0.036 Uiso 1 1 calc R
C4 C 0.54694(16) 0.7652(3) 0.8800(2) 0.0288(4) Uani 1 1 d .
H4 H 0.5115 0.9143 0.8373 0.035 Uiso 1 1 calc R
C6 C 0.65778(16) 0.3226(3) 1.00975(19) 0.0276(4) Uani 1 1 d .
H6 H 0.6957 0.1765 1.0540 0.033 Uiso 1 1 calc R
C1 C 0.86026(16) 0.3872(3) 0.88835(19) 0.0270(4) Uani 1 1 d .
Li1 Li 1.0109(3) 0.1149(6) 1.1450(4) 0.0357(7) Uani 1 1 d .

loop_
_atom_site_aniso_label
_atom_site_aniso_U_11
_atom_site_aniso_U_22
_atom_site_aniso_U_33
_atom_site_aniso_U_23
_atom_site_aniso_U_13
_atom_site_aniso_U_12
O1 0.0312(7) 0.0264(7) 0.0429(7) 0.0031(5) 0.0116(5) 0.0062(5)
O2 0.0337(7) 0.0287(7) 0.0406(7) 0.0019(5) 0.0158(5) -0.0002(5)
C2 0.0283(9) 0.0234(8) 0.0299(8) -0.0020(7) 0.0065(7) 0.0011(7)
C5 0.0277(9) 0.0211(8) 0.0297(8) -0.0032(7) 0.0058(6) 0.0011(7)
C3 0.0321(9) 0.0238(9) 0.0355(9) 0.0019(7) 0.0104(7) -0.0019(7)
C4 0.0312(9) 0.0218(8) 0.0341(9) 0.0032(7) 0.0071(7) 0.0020(7)
C6 0.0299(9) 0.0219(8) 0.0317(9) -0.0005(7) 0.0068(7) 0.0024(7)
C1 0.0272(9) 0.0246(9) 0.0304(8) -0.0028(7) 0.0079(7) -0.0010(7)
Li1 0.0374(16) 0.0295(15) 0.0421(16) 0.0026(14) 0.0127(13) 0.0023(13)

loop_
_atom_type_symbol
_atom_type_description
_atom_type_scat_dispersion_real
_atom_type_scat_dispersion_imag
_atom_type_scat_source
C C 0.0033 0.0016 'International Tables Vol C Tables 4.2.6.8 and 6.1.1.4'
H H 0.0000 0.0000 'International Tables Vol C Tables 4.2.6.8 and 6.1.1.4'
Li Li -0.0003 0.0001 'International Tables Vol C Tables 4.2.6.8 and 6.1.1.4'
O O 0.0106 0.0060 'International Tables Vol C Tables 4.2.6.8 and 6.1.1.4'

loop_
_geom_angle_atom_site_label_1
_geom_angle_atom_site_label_2
_geom_angle_atom_site_label_3
_geom_angle
_geom_angle_site_symmetry_1
_geom_angle_site_symmetry_3
C1 O1 Li1 138.09(14) . 3_757
C1 O1 Li1 122.99(14) . .
Li1 O1 Li1 88.29(14) 3_757 .
C1 O2 Li1 118.31(14) . 4_565
C1 O2 Li1 130.11(13) . 3_767
Li1 O2 Li1 109.36(10) 4_565 3_767
C6 C2 C3 119.32(15) . .
C6 C2 C1 120.19(15) . .
C3 C2 C1 120.38(15) . .
C4 C5 C5 118.91(18) . 3_667
C4 C5 C6 122.42(15) . 3_667
C5 C5 C6 118.66(18) 3_667 3_667
C4 C3 C2 120.58(15) . .
C4 C3 H3 119.7 . .
C2 C3 H3 119.7 . .
C3 C4 C5 121.10(15) . .
C3 C4 H4 119.5 . .
C5 C4 H4 119.5 . .
C2 C6 C5 121.40(16) . 3_667
C2 C6 H6 119.3 . .
C5 C6 H6 119.3 3_667 .
O1 C1 O2 123.88(15) . .
O1 C1 C2 118.19(14) . .
O2 C1 C2 117.87(15) . .
O2 Li1 O1 103.40(15) 4_566 3_757
O2 Li1 O1 116.92(16) 4_566 .
O1 Li1 O1 91.71(14) 3_757 .
O2 Li1 O2 114.33(15) 4_566 3_767
O1 Li1 O2 129.53(17) 3_757 3_767
O1 Li1 O2 99.33(14) . 3_767
O2 Li1 Li1 119.55(19) 4_566 3_757
O1 Li1 Li1 46.57(10) 3_757 3_757
O1 Li1 Li1 45.14(10) . 3_757
O2 Li1 Li1 124.69(18) 3_767 3_757
O2 Li1 Li1 81.15(15) 4_566 2_757
O1 Li1 Li1 156.0(2) 3_757 2_757
O1 Li1 Li1 107.40(13) . 2_757
O2 Li1 Li1 34.67(4) 3_767 2_757
Li1 Li1 Li1 149.89(19) 3_757 2_757
O2 Li1 Li1 35.97(10) 4_566 2_747
O1 Li1 Li1 68.21(7) 3_757 2_747
O1 Li1 Li1 123.62(16) . 2_747
O2 Li1 Li1 134.65(19) 3_767 2_747
Li1 Li1 Li1 97.99(12) 3_757 2_747
Li1 Li1 Li1 110.16(18) 2_757 2_747

loop_
_geom_bond_atom_site_label_1
_geom_bond_atom_site_label_2
_geom_bond_distance
_geom_bond_site_symmetry_2
O1 C1 1.262(2) .
O1 Li1 1.968(3) 3_757
O1 Li1 2.016(3) .
O2 C1 1.2685(19) .
O2 Li1 1.965(3) 4_565
O2 Li1 2.029(3) 3_767
C2 C6 1.372(2) .
C2 C3 1.420(2) .
C2 C1 1.508(2) .
C5 C4 1.413(2) .
C5 C5 1.422(3) 3_667
C5 C6 1.425(2) 3_667
C3 C4 1.370(2) .
C3 H3 0.9300 .
C4 H4 0.9300 .
C6 C5 1.425(2) 3_667
C6 H6 0.9300 .
Li1 O2 1.965(3) 4_566
Li1 O1 1.968(3) 3_757
Li1 O2 2.029(3) 3_767
Li1 Li1 2.775(6) 3_757
Li1 Li1 3.260(4) 2_757
Li1 Li1 3.260(4) 2_747
